data_2224784
loop_
_publ_author_name
'Foucher, Daniel'
'Wylie, Stephen'
'Acosta, Joshua'
'Lough, Alan J.'

_publ_section_title
;
 3-Amino-1-methylpyrazin-1-ium chloride
;
_journal_coeditor_code TK2586
_journal_issue 1
_journal_name_full 'Acta Crystallographica Section E'
_journal_page_first o61
_journal_paper_doi 10.1107/S1600536809051265
_journal_volume 66
_journal_year 2010
_chemical_formula_iupac 'C5 H8 N3 +, Cl -'
_chemical_formula_moiety 'C5 H8 N3 +, Cl -'
_chemical_formula_sum 'C5 H8 Cl N3'
_chemical_formula_weight 145.59
_chemical_name_systematic
;
3-Amino-1-methylpyrazin-1-ium chloride
;
_space_group_IT_number 61
_symmetry_cell_setting orthorhombic
_symmetry_space_group_name_Hall '-P 2ac 2ab'
_symmetry_space_group_name_H-M 'P b c a'
_atom_sites_solution_hydrogens geom
_atom_sites_solution_primary direct
_atom_sites_solution_secondary difmap
_cell_angle_alpha 90
_cell_angle_beta 90
_cell_angle_gamma 90
_cell_formula_units_Z 8
_cell_length_a 11.3164(3)
_cell_length_b 9.5029(5)
_cell_length_c 12.3877(5)
_cell_measurement_reflns_used 9107
_cell_measurement_temperature 150.0(10)
_cell_measurement_theta_max 27.5
_cell_measurement_theta_min 3.3
_cell_volume 1332.16(10)
_computing_cell_refinement 'Denzo-SMN (Otwinowski & Minor, 1997)'
_computing_data_collection 'COLLECT (Nonius BV, 2002)'
_computing_data_reduction 'Denzo-SMN (Otwinowski & Minor, 1997)'
_computing_molecular_graphics 'PLATON (Spek, 2009)'
_computing_publication_material 'SHELXTL (Sheldrick, 2008)'
_computing_structure_refinement 'SHELXTL (Sheldrick, 2008)'
_computing_structure_solution 'SIR-92 (Altomare <i>et al.</i>,  1994)'
_diffrn_ambient_temperature 150(2)
_diffrn_detector_area_resol_mean 9
_diffrn_measured_fraction_theta_full 1.000
_diffrn_measured_fraction_theta_max 1.000
_diffrn_measurement_device_type 'Nonius KappaCCD'
_diffrn_measurement_method '\f scans and \w scans with \k offsets'
_diffrn_radiation_monochromator graphite
_diffrn_radiation_source 'fine-focus sealed tube'
_diffrn_radiation_type MoK\a
_diffrn_radiation_wavelength 0.71073
_diffrn_reflns_av_R_equivalents 0.047
_diffrn_reflns_av_sigmaI/netI 0.037
_diffrn_reflns_limit_h_max 14
_diffrn_reflns_limit_h_min -14
_diffrn_reflns_limit_k_max 12
_diffrn_reflns_limit_k_min -11
_diffrn_reflns_limit_l_max 15
_diffrn_reflns_limit_l_min -16
_diffrn_reflns_number 9107
_diffrn_reflns_theta_full 27.5
_diffrn_reflns_theta_max 27.5
_diffrn_reflns_theta_min 3.3
_diffrn_standards_number 0
_exptl_absorpt_coefficient_mu 0.480
_exptl_absorpt_correction_T_max 0.946
_exptl_absorpt_correction_T_min 0.819
_exptl_absorpt_correction_type multi-scan
_exptl_absorpt_process_details
;
(Sortav; Blessing 1995)
;
_exptl_crystal_colour 'pale yellow'
_exptl_crystal_density_diffrn 1.452
_exptl_crystal_density_method 'not measured'
_exptl_crystal_description needle
_exptl_crystal_F_000 608
_exptl_crystal_size_max 0.24
_exptl_crystal_size_mid 0.16
_exptl_crystal_size_min 0.12
_refine_diff_density_max 0.46
_refine_diff_density_min -0.28
_refine_ls_extinction_method none
_refine_ls_goodness_of_fit_ref 1.10
_refine_ls_hydrogen_treatment mixed
_refine_ls_matrix_type full
_refine_ls_number_parameters 91
_refine_ls_number_reflns 1526
_refine_ls_number_restraints 0
_refine_ls_restrained_S_all 1.10
_refine_ls_R_factor_all 0.063
_refine_ls_R_factor_gt 0.040
_refine_ls_shift/su_max_lt 0.001
_refine_ls_shift/su_mean 0.000
_refine_ls_structure_factor_coef Fsqd
_refine_ls_weighting_details 'calc w=1/[\s^2^(Fo^2^)+(0.0514P)^2^+0.7939P] where P=(Fo^2^+2Fc^2^)/3'
_refine_ls_weighting_scheme calc
_refine_ls_wR_factor_gt 0.097
_refine_ls_wR_factor_ref 0.111
_reflns_number_gt 1144
_reflns_number_total 1526
_reflns_threshold_expression I>2\s(I)
_cod_data_source_file tk2586.cif
_cod_data_source_block I
_cod_depositor_comments
;
The following automatic conversions were performed:
'_symmetry_cell_setting' value 'Orthorhombic' changed to 'orthorhombic'
according to '/home/saulius/struct/CIF-dictionaries/cif_core.dic'
dictionary named 'cif_core.dic' version 2.4.1 from 2010-06-29.

Automatic conversion script
Id: cif_fix_enum 1527 2010-12-29 10:47:43Z saulius 

The following automatic conversions were performed:

'_symmetry_cell_setting' value 'Orthorhombic' changed to
'orthorhombic' according to
/home/saulius/struct/CIF-dictionaries/cif_core.dic dictionary named
'cif_core.dic' version 2.4.1 from 2010-06-29.

Automatic conversion script
Id: cif_fix_values 1715 2011-07-08 13:25:40Z adriana 
;
_cod_database_code 2224784
_cod_database_fobs_code 2224784

loop_
_symmetry_equiv_pos_as_xyz
'x, y, z'
'-x+1/2, -y, z+1/2'
'x+1/2, -y+1/2, -z'
'-x, y+1/2, -z+1/2'
'-x, -y, -z'
'x-1/2, y, -z-1/2'
'-x-1/2, y-1/2, z'
'x, -y-1/2, z-1/2'

loop_
_atom_site_type_symbol
_atom_site_label
_atom_site_fract_x
_atom_site_fract_y
_atom_site_fract_z
_atom_site_U_iso_or_equiv
_atom_site_adp_type
_atom_site_calc_flag
_atom_site_refinement_flags
_atom_site_occupancy
_atom_site_disorder_assembly
_atom_site_disorder_group
Cl Cl1 0.52068(5) 0.20079(5) 0.55295(4) 0.02322(19) Uani d . 1 . .
N N1 0.80709(16) 0.15734(19) 0.21473(15) 0.0255(4) Uani d . 1 . .
C C2 0.7861(2) 0.0803(2) 0.12664(17) 0.0257(5) Uani d . 1 . .
H H2A 0.8438 0.0795 0.0710 0.031 Uiso calc R 1 . .
C C3 0.68473(19) 0.0018(2) 0.11251(17) 0.0256(5) Uani d . 1 . .
H H3A 0.6730 -0.0519 0.0487 0.031 Uiso calc R 1 . .
N N4 0.60290(15) 0.00317(17) 0.19137(13) 0.0202(4) Uani d . 1 . .
C C5 0.61964(18) 0.0768(2) 0.28134(16) 0.0207(5) Uani d . 1 . .
H H5A 0.5618 0.0767 0.3369 0.025 Uiso calc R 1 . .
C C6 0.72478(18) 0.1552(2) 0.29291(17) 0.0212(5) Uani d . 1 . .
N N7 0.74454(18) 0.2293(2) 0.38395(16) 0.0301(5) Uani d . 1 . .
C C8 0.49086(19) -0.0728(2) 0.17540(19) 0.0256(5) Uani d . 1 . .
H H8A 0.4646 -0.1126 0.2443 0.038 Uiso calc R 1 . .
H H8B 0.5026 -0.1488 0.1231 0.038 Uiso calc R 1 . .
H H8C 0.4308 -0.0075 0.1482 0.038 Uiso calc R 1 . .
H H1N 0.691(2) 0.227(3) 0.438(2) 0.035(7) Uiso d . 1 . .
H H2N 0.821(3) 0.263(3) 0.397(2) 0.058(9) Uiso d . 1 . .

loop_
_atom_site_aniso_label
_atom_site_aniso_U_11
_atom_site_aniso_U_22
_atom_site_aniso_U_33
_atom_site_aniso_U_12
_atom_site_aniso_U_13
_atom_site_aniso_U_23
Cl1 0.0224(3) 0.0264(3) 0.0209(3) -0.0013(2) 0.0005(2) -0.00014(19)
N1 0.0213(9) 0.0295(9) 0.0257(10) 0.0032(8) 0.0023(8) 0.0047(8)
C2 0.0255(11) 0.0306(11) 0.0210(11) 0.0062(9) 0.0037(9) 0.0048(9)
C3 0.0299(12) 0.0267(11) 0.0202(11) 0.0069(9) 0.0027(9) 0.0000(9)
N4 0.0211(9) 0.0195(8) 0.0199(9) 0.0032(7) -0.0003(7) 0.0014(7)
C5 0.0206(10) 0.0225(10) 0.0191(11) 0.0037(8) 0.0011(8) 0.0008(8)
C6 0.0206(11) 0.0218(10) 0.0212(11) 0.0029(8) -0.0004(8) 0.0025(8)
N7 0.0209(10) 0.0421(12) 0.0272(11) -0.0047(9) 0.0017(9) -0.0085(9)
C8 0.0241(11) 0.0273(11) 0.0254(12) -0.0029(9) -0.0020(9) -0.0047(9)

loop_
_atom_type_symbol
_atom_type_description
_atom_type_scat_dispersion_real
_atom_type_scat_dispersion_imag
_atom_type_scat_source
C C 0.0033 0.0016 'International Tables Vol C Tables 4.2.6.8 and 6.1.1.4'
H H 0.0000 0.0000 'International Tables Vol C Tables 4.2.6.8 and 6.1.1.4'
N N 0.0061 0.0033 'International Tables Vol C Tables 4.2.6.8 and 6.1.1.4'
Cl Cl 0.1484 0.1585 'International Tables Vol C Tables 4.2.6.8 and 6.1.1.4'

loop_
_geom_angle_atom_site_label_1
_geom_angle_atom_site_label_2
_geom_angle_atom_site_label_3
_geom_angle_site_symmetry_1
_geom_angle_site_symmetry_3
_geom_angle
_geom_angle_publ_flag
C2 N1 C6 . . 117.23(18) ?
N1 C2 C3 . . 123.2(2) ?
N1 C2 H2A . . 118.4 ?
C3 C2 H2A . . 118.4 ?
N4 C3 C2 . . 118.34(19) ?
N4 C3 H3A . . 120.8 ?
C2 C3 H3A . . 120.8 ?
C5 N4 C3 . . 121.02(18) ?
C5 N4 C8 . . 119.57(17) ?
C3 N4 C8 . . 119.35(18) ?
N4 C5 C6 . . 118.90(19) ?
N4 C5 H5A . . 120.6 ?
C6 C5 H5A . . 120.6 ?
N1 C6 N7 . . 118.70(19) ?
N1 C6 C5 . . 121.26(19) ?
N7 C6 C5 . . 120.03(19) ?
C6 N7 H1N . . 119.8(16) ?
C6 N7 H2N . . 118.6(19) ?
H1N N7 H2N . . 120(2) ?
N4 C8 H8A . . 109.5 ?
N4 C8 H8B . . 109.5 ?
H8A C8 H8B . . 109.5 ?
N4 C8 H8C . . 109.5 ?
H8A C8 H8C . . 109.5 ?
H8B C8 H8C . . 109.5 ?

loop_
_geom_bond_atom_site_label_1
_geom_bond_atom_site_label_2
_geom_bond_site_symmetry_2
_geom_bond_distance
_geom_bond_publ_flag
N1 C2 . 1.335(3) ?
N1 C6 . 1.344(3) ?
C2 C3 . 1.380(3) ?
C2 H2A . 0.9500 ?
C3 N4 . 1.346(3) ?
C3 H3A . 0.9500 ?
N4 C5 . 1.330(3) ?
N4 C8 . 1.472(3) ?
C5 C6 . 1.411(3) ?
C5 H5A . 0.9500 ?
C6 N7 . 1.348(3) ?
N7 H1N . 0.91(3) ?
N7 H2N . 0.94(3) ?
C8 H8A . 0.9800 ?
C8 H8B . 0.9800 ?
C8 H8C . 0.9800 ?

loop_
_geom_hbond_atom_site_label_D
_geom_hbond_atom_site_label_H
_geom_hbond_atom_site_label_A
_geom_hbond_site_symmetry_A
_geom_hbond_distance_DH
_geom_hbond_distance_HA
_geom_hbond_distance_DA
_geom_hbond_angle_DHA
N7 H1N Cl1 . 0.91(3) 2.40(3) 3.297(2) 168(2)
N7 H2N Cl1 3_556 0.94(3) 2.37(3) 3.289(2) 168(3)

loop_
_cod_related_entry_id
_cod_related_entry_database
_cod_related_entry_code
1 ChemSpider 30655984
